data_7049870
loop_
_publ_author_name
'Das, Tapashi'
'Rajak, Kajal Krishna'

_publ_section_title
;
 Experimental and theoretical investigation of a metalloreceptor bearing a
 [Re(CO)3]+ core incorporating a multifunctional ligand: selective
 reactivity towards Zn2+ and CN&#x2212; ions
;
_journal_name_full 'Dalton Transactions'
_journal_paper_doi 10.1039/C9DT00901A
_journal_year 2019
_chemical_formula_sum 'C26 H20 N4 O5 Re'
_chemical_formula_weight 654.66
_space_group_crystal_system monoclinic
_space_group_IT_number 14
_space_group_name_Hall '-P 2yn'
_space_group_name_H-M_alt 'P 1 21/n 1'
_symmetry_space_group_name_Hall '-P 2yn'
_symmetry_space_group_name_H-M 'P 1 21/n 1'
_atom_sites_solution_hydrogens geom
_audit_creation_method SHELXL-2017/1
_audit_update_record
;
2018-04-13 deposited with the CCDC.    2019-04-12 downloaded from the CCDC.
;
_cell_angle_alpha 90
_cell_angle_beta 90.308(2)
_cell_angle_gamma 90
_cell_formula_units_Z 4
_cell_length_a 8.7123(2)
_cell_length_b 11.2312(3)
_cell_length_c 24.3530(6)
_cell_measurement_temperature 296(2)
_cell_volume 2382.90(10)
_computing_structure_refinement 'SHELXL-2017/1 (Sheldrick, 2017)'
_computing_structure_solution 'SHELXT 2014/5 (Sheldrick, 2014)'
_diffrn_ambient_temperature 296(2)
_diffrn_measured_fraction_theta_full 1.000
_diffrn_measured_fraction_theta_max 0.990
_diffrn_radiation_type MoK\a
_diffrn_radiation_wavelength 0.71073
_diffrn_reflns_av_R_equivalents 0.0387
_diffrn_reflns_av_unetI/netI 0.0232
_diffrn_reflns_Laue_measured_fraction_full 1.000
_diffrn_reflns_Laue_measured_fraction_max 0.990
_diffrn_reflns_limit_h_max 10
_diffrn_reflns_limit_h_min -10
_diffrn_reflns_limit_k_max 13
_diffrn_reflns_limit_k_min -13
_diffrn_reflns_limit_l_max 29
_diffrn_reflns_limit_l_min -29
_diffrn_reflns_number 34815
_diffrn_reflns_point_group_measured_fraction_full 1.000
_diffrn_reflns_point_group_measured_fraction_max 0.990
_diffrn_reflns_theta_full 25.242
_diffrn_reflns_theta_max 25.527
_diffrn_reflns_theta_min 1.672
_exptl_absorpt_coefficient_mu 5.145
_exptl_crystal_density_diffrn 1.825
_exptl_crystal_F_000 1276
_refine_diff_density_max 0.829
_refine_diff_density_min -0.930
_refine_diff_density_rms 0.090
_refine_ls_extinction_method none
_refine_ls_goodness_of_fit_ref 1.235
_refine_ls_hydrogen_treatment constr
_refine_ls_matrix_type full
_refine_ls_number_parameters 327
_refine_ls_number_reflns 4418
_refine_ls_number_restraints 0
_refine_ls_restrained_S_all 1.235
_refine_ls_R_factor_all 0.0415
_refine_ls_R_factor_gt 0.0372
_refine_ls_shift/su_max 0.024
_refine_ls_shift/su_mean 0.002
_refine_ls_structure_factor_coef Fsqd
_refine_ls_weighting_details 'w=1/[\s^2^(Fo^2^)+(0.0375P)^2^+6.9220P] where P=(Fo^2^+2Fc^2^)/3'
_refine_ls_weighting_scheme calc
_refine_ls_wR_factor_gt 0.0954
_refine_ls_wR_factor_ref 0.0972
_reflns_Friedel_coverage 0.000
_reflns_number_gt 4054
_reflns_number_total 4418
_reflns_threshold_expression 'I > 2\s(I)'
_cod_data_source_file c9dt00901a2.cif
_cod_data_source_block shelx
_cod_database_code 7049870
_shelx_shelxl_version_number 2017/1
_shelx_space_group_comment
;
The symmetry employed for this shelxl refinement is uniquely defined
by the following loop, which should always be used as a source of
symmetry information in preference to the above space-group names.
They are only intended as comments.
;

loop_
_space_group_symop_operation_xyz
'x, y, z'
'-x+1/2, y+1/2, -z+1/2'
'-x, -y, -z'
'x-1/2, -y-1/2, z-1/2'

loop_
_atom_site_label
_atom_site_type_symbol
_atom_site_fract_x
_atom_site_fract_y
_atom_site_fract_z
_atom_site_U_iso_or_equiv
_atom_site_adp_type
_atom_site_occupancy
_atom_site_site_symmetry_order
_atom_site_calc_flag
_atom_site_refinement_flags_posn
_atom_site_refinement_flags_adp
Re1 Re 0.79983(3) 0.76105(2) 0.57244(2) 0.04043(11) Uani 1 1 d . .
O4 O 0.4845(6) 0.4049(5) 0.6838(2) 0.0647(14) Uani 1 1 d . .
H1 H 0.493488 0.456073 0.659956 0.097 Uiso 1 1 calc R U
O5 O 0.3478(5) 0.6237(4) 0.58025(19) 0.0465(11) Uani 1 1 d . .
O3 O 1.0110(6) 0.6495(5) 0.4875(2) 0.0709(15) Uani 1 1 d . .
O1 O 0.9926(8) 0.9897(6) 0.5692(3) 0.095(2) Uani 1 1 d . .
O2 O 1.0168(6) 0.6573(5) 0.6593(2) 0.0678(15) Uani 1 1 d . .
N1 N 0.6302(5) 0.6234(4) 0.5750(2) 0.0357(11) Uani 1 1 d . .
N2 N 0.6258(6) 0.5355(4) 0.6140(2) 0.0403(11) Uani 1 1 d . .
N4 N 0.6267(5) 0.8265(4) 0.6310(2) 0.0376(11) Uani 1 1 d . .
N3 N 0.6284(6) 0.8123(4) 0.5130(2) 0.0402(11) Uani 1 1 d . .
C12 C 0.7453(7) 0.4692(5) 0.6194(2) 0.0412(14) Uani 1 1 d . .
H1B H 0.830943 0.483252 0.597750 0.049 Uiso 1 1 calc R U
C13 C 0.7480(8) 0.3724(5) 0.6592(3) 0.0451(15) Uani 1 1 d . .
C22 C 0.8847(9) 0.3033(5) 0.6677(3) 0.0474(16) Uani 1 1 d . .
C21 C 1.0256(9) 0.3298(7) 0.6428(3) 0.0606(19) Uani 1 1 d . .
H7 H 1.031991 0.394511 0.619108 0.073 Uiso 1 1 calc R U
C20 C 1.1550(12) 0.2619(8) 0.6528(4) 0.081(3) Uani 1 1 d . .
H2 H 1.247095 0.281135 0.635758 0.097 Uiso 1 1 calc R U
C19 C 1.1479(13) 0.1651(8) 0.6881(4) 0.088(3) Uani 1 1 d . .
H6 H 1.234997 0.119062 0.694401 0.105 Uiso 1 1 calc R U
C18 C 1.0141(14) 0.1373(7) 0.7136(4) 0.084(3) Uani 1 1 d . .
H3 H 1.010464 0.072078 0.737099 0.101 Uiso 1 1 calc R U
C17 C 0.8819(11) 0.2054(6) 0.7050(3) 0.062(2) Uani 1 1 d . .
C16 C 0.7430(12) 0.1830(7) 0.7339(3) 0.071(2) Uani 1 1 d . .
H5 H 0.739821 0.120618 0.759000 0.085 Uiso 1 1 calc R U
C15 C 0.6181(12) 0.2486(7) 0.7262(4) 0.069(2) Uani 1 1 d . .
H4 H 0.529835 0.231512 0.745984 0.083 Uiso 1 1 calc R U
C14 C 0.6167(9) 0.3436(6) 0.6884(3) 0.0543(17) Uani 1 1 d . .
C1 C 0.4843(6) 0.6907(5) 0.5755(3) 0.0382(13) Uani 1 1 d . .
C7 C 0.4863(7) 0.7759(5) 0.6239(3) 0.0403(13) Uani 1 1 d . .
C8 C 0.3655(8) 0.7985(6) 0.6583(3) 0.0479(15) Uani 1 1 d . .
H8 H 0.270668 0.762535 0.652592 0.058 Uiso 1 1 calc R U
C9 C 0.3883(8) 0.8760(6) 0.7016(3) 0.0535(17) Uani 1 1 d . .
H11 H 0.309027 0.891745 0.725936 0.064 Uiso 1 1 calc R U
C10 C 0.5270(8) 0.9291(6) 0.7084(3) 0.0494(16) Uani 1 1 d . .
H10 H 0.542840 0.982616 0.737006 0.059 Uiso 1 1 calc R U
C11 C 0.6442(8) 0.9033(5) 0.6726(3) 0.0466(15) Uani 1 1 d . .
H9 H 0.738677 0.940403 0.677486 0.056 Uiso 1 1 calc R U
C2 C 0.4871(7) 0.7663(5) 0.5235(3) 0.0403(14) Uani 1 1 d . .
C3 C 0.3627(8) 0.7880(6) 0.4896(3) 0.0524(17) Uani 1 1 d . .
H15 H 0.266165 0.758386 0.498355 0.063 Uiso 1 1 calc R U
C4 C 0.3841(9) 0.8545(7) 0.4425(3) 0.063(2) Uani 1 1 d . .
H12 H 0.302705 0.868051 0.418447 0.076 Uiso 1 1 calc R U
C5 C 0.5265(10) 0.9003(7) 0.4317(3) 0.0613(19) Uani 1 1 d . .
H13 H 0.543150 0.945585 0.400328 0.074 Uiso 1 1 calc R U
C6 C 0.6426(9) 0.8785(6) 0.4674(3) 0.0541(17) Uani 1 1 d . .
H14 H 0.738174 0.911471 0.459977 0.065 Uiso 1 1 calc R U
C26 C 0.3321(8) 0.5240(6) 0.5439(3) 0.0570(18) Uani 1 1 d . .
H17 H 0.341835 0.550524 0.506619 0.085 Uiso 1 1 calc R U
H18 H 0.233188 0.488071 0.548879 0.085 Uiso 1 1 calc R U
H16 H 0.410842 0.466668 0.551906 0.085 Uiso 1 1 calc R U
C23 C 0.9326(7) 0.6907(6) 0.5194(3) 0.0485(16) Uani 1 1 d . .
C24 C 0.9218(8) 0.9028(7) 0.5701(3) 0.0562(18) Uani 1 1 d . .
C25 C 0.9356(7) 0.6978(6) 0.6274(3) 0.0447(15) Uani 1 1 d . .

loop_
_atom_site_aniso_label
_atom_site_aniso_U_11
_atom_site_aniso_U_22
_atom_site_aniso_U_33
_atom_site_aniso_U_23
_atom_site_aniso_U_13
_atom_site_aniso_U_12
Re1 0.03290(16) 0.04376(16) 0.04462(17) 0.00142(10) -0.00073(11) -0.00764(10)
O4 0.052(3) 0.073(3) 0.070(4) 0.014(3) 0.016(3) -0.012(3)
O5 0.024(2) 0.051(2) 0.064(3) -0.007(2) 0.0045(19) -0.0088(18)
O3 0.048(3) 0.106(4) 0.059(3) -0.016(3) 0.011(3) 0.000(3)
O1 0.099(5) 0.077(4) 0.108(5) -0.005(4) 0.007(4) -0.049(4)
O2 0.044(3) 0.103(4) 0.057(3) 0.005(3) -0.013(3) 0.008(3)
N1 0.026(2) 0.039(2) 0.043(3) 0.000(2) 0.000(2) -0.0068(19)
N2 0.039(3) 0.040(3) 0.042(3) -0.001(2) -0.001(2) -0.005(2)
N4 0.030(3) 0.036(2) 0.046(3) -0.001(2) -0.006(2) -0.002(2)
N3 0.034(3) 0.043(3) 0.044(3) 0.004(2) -0.001(2) -0.002(2)
C12 0.039(3) 0.045(3) 0.040(3) -0.003(3) -0.002(3) 0.001(3)
C13 0.061(4) 0.038(3) 0.036(3) -0.002(3) -0.006(3) -0.009(3)
C22 0.066(5) 0.038(3) 0.038(3) -0.004(3) -0.012(3) -0.002(3)
C21 0.073(5) 0.054(4) 0.055(4) 0.002(3) 0.003(4) 0.014(4)
C20 0.080(7) 0.077(6) 0.084(7) -0.002(5) 0.001(5) 0.024(5)
C19 0.095(8) 0.066(5) 0.102(8) -0.001(5) -0.022(6) 0.032(5)
C18 0.132(9) 0.044(4) 0.076(6) 0.006(4) -0.042(6) 0.008(5)
C17 0.093(6) 0.039(3) 0.055(4) -0.001(3) -0.018(4) -0.004(4)
C16 0.105(7) 0.051(4) 0.057(5) 0.012(4) -0.021(5) -0.024(5)
C15 0.086(6) 0.061(5) 0.062(5) 0.016(4) -0.006(5) -0.022(4)
C14 0.062(5) 0.049(4) 0.052(4) -0.001(3) -0.004(4) -0.017(3)
C1 0.023(3) 0.041(3) 0.051(4) 0.000(3) -0.001(3) -0.006(2)
C7 0.039(3) 0.039(3) 0.043(3) 0.001(3) -0.002(3) 0.000(3)
C8 0.038(4) 0.049(3) 0.057(4) -0.003(3) 0.004(3) 0.001(3)
C9 0.057(4) 0.054(4) 0.049(4) 0.001(3) 0.013(3) 0.012(3)
C10 0.061(5) 0.041(3) 0.046(4) -0.002(3) -0.003(3) 0.004(3)
C11 0.045(4) 0.039(3) 0.055(4) 0.002(3) -0.008(3) 0.000(3)
C2 0.038(3) 0.038(3) 0.044(3) -0.004(3) -0.005(3) -0.001(2)
C3 0.036(4) 0.051(4) 0.071(5) -0.002(3) -0.008(3) 0.001(3)
C4 0.059(5) 0.068(5) 0.062(5) 0.005(4) -0.026(4) 0.008(4)
C5 0.075(6) 0.060(4) 0.048(4) 0.012(3) -0.011(4) 0.006(4)
C6 0.056(4) 0.054(4) 0.052(4) 0.007(3) 0.004(3) -0.005(3)
C26 0.040(4) 0.052(4) 0.079(5) -0.011(4) -0.006(4) -0.012(3)
C23 0.032(3) 0.064(4) 0.050(4) 0.006(3) -0.007(3) -0.006(3)
C24 0.041(4) 0.066(4) 0.061(5) 0.000(4) 0.002(3) -0.018(3)
C25 0.025(3) 0.064(4) 0.045(4) -0.006(3) 0.003(3) -0.004(3)

loop_
_atom_type_symbol
_atom_type_description
_atom_type_scat_dispersion_real
_atom_type_scat_dispersion_imag
_atom_type_scat_source
C C 0.0033 0.0016 'International Tables Vol C Tables 4.2.6.8 and 6.1.1.4'
H H 0.0000 0.0000 'International Tables Vol C Tables 4.2.6.8 and 6.1.1.4'
N N 0.0061 0.0033 'International Tables Vol C Tables 4.2.6.8 and 6.1.1.4'
O O 0.0106 0.0060 'International Tables Vol C Tables 4.2.6.8 and 6.1.1.4'
Re Re -1.0185 7.2310 'International Tables Vol C Tables 4.2.6.8 and 6.1.1.4'

loop_
_geom_angle_atom_site_label_1
_geom_angle_atom_site_label_2
_geom_angle_atom_site_label_3
_geom_angle
C24 Re1 C23 89.2(3)
C24 Re1 C25 89.3(3)
C23 Re1 C25 86.8(3)
C24 Re1 N1 170.0(3)
C23 Re1 N1 98.2(2)
C25 Re1 N1 97.8(2)
C24 Re1 N3 98.1(3)
C23 Re1 N3 94.4(2)
C25 Re1 N3 172.5(2)
N1 Re1 N3 74.70(18)
C24 Re1 N4 97.1(3)
C23 Re1 N4 173.3(2)
C25 Re1 N4 95.4(2)
N1 Re1 N4 75.34(17)
N3 Re1 N4 82.61(18)
C1 O5 C26 116.3(5)
N2 N1 C1 109.7(4)
N2 N1 Re1 124.3(4)
C1 N1 Re1 103.0(3)
C12 N2 N1 117.6(5)
C11 N4 C7 117.6(5)
C11 N4 Re1 128.9(4)
C7 N4 Re1 113.4(4)
C6 N3 C2 117.0(6)
C6 N3 Re1 129.6(5)
C2 N3 Re1 113.4(4)
N2 C12 C13 120.8(6)
C14 C13 C22 119.1(6)
C14 C13 C12 120.3(6)
C22 C13 C12 120.6(6)
C21 C22 C13 123.4(6)
C21 C22 C17 117.2(7)
C13 C22 C17 119.3(7)
C22 C21 C20 121.5(8)
C19 C20 C21 120.1(10)
C18 C19 C20 120.2(9)
C19 C18 C17 120.9(8)
C18 C17 C22 120.0(8)
C18 C17 C16 122.0(8)
C22 C17 C16 117.9(7)
C15 C16 C17 122.0(7)
C16 C15 C14 121.2(9)
O4 C14 C13 123.0(6)
O4 C14 C15 116.6(7)
C13 C14 C15 120.4(8)
O5 C1 N1 116.9(5)
O5 C1 C2 112.5(5)
N1 C1 C2 105.2(5)
O5 C1 C7 106.1(5)
N1 C1 C7 108.7(5)
C2 C1 C7 107.1(5)
C8 C7 N4 122.6(6)
C8 C7 C1 125.8(6)
N4 C7 C1 111.6(5)
C7 C8 C9 118.4(6)
C10 C9 C8 119.6(6)
C9 C10 C11 119.5(6)
N4 C11 C10 122.2(6)
C3 C2 N3 122.0(6)
C3 C2 C1 125.3(6)
N3 C2 C1 112.7(5)
C2 C3 C4 118.8(7)
C5 C4 C3 119.2(7)
C6 C5 C4 118.9(7)
C5 C6 N3 124.0(7)
O3 C23 Re1 179.4(7)
O1 C24 Re1 178.5(7)
O2 C25 Re1 178.2(6)

loop_
_geom_bond_atom_site_label_1
_geom_bond_atom_site_label_2
_geom_bond_distance
Re1 C24 1.915(7)
Re1 C23 1.909(7)
Re1 C25 1.918(7)
Re1 N1 2.140(4)
Re1 N3 2.153(5)
Re1 N4 2.207(5)
O4 C14 1.346(9)
O5 C1 1.413(7)
O5 C26 1.433(8)
O3 C23 1.135(8)
O1 C24 1.155(8)
O2 C25 1.142(8)
N1 N2 1.370(7)
N1 C1 1.479(7)
N2 C12 1.286(8)
N4 C11 1.339(8)
N4 C7 1.358(8)
N3 C6 1.341(8)
N3 C2 1.360(8)
C12 C13 1.457(8)
C13 C14 1.388(10)
C13 C22 1.435(10)
C22 C21 1.403(10)
C22 C17 1.427(10)
C21 C20 1.381(12)
C20 C19 1.389(13)
C19 C18 1.360(14)
C18 C17 1.397(12)
C17 C16 1.426(12)
C16 C15 1.327(13)
C15 C14 1.408(10)
C1 C2 1.525(9)
C1 C7 1.519(9)
C7 C8 1.372(9)
C8 C9 1.380(9)
C9 C10 1.357(10)
C10 C11 1.377(9)
C2 C3 1.379(9)
C3 C4 1.383(10)
C4 C5 1.370(11)
C5 C6 1.353(10)
